data_4315242
loop_
_publ_author_name
'Elena V. Mutseneck'
'Susanne Bieller'
'Michael Bolte'
'Hans-Wolfram Lerner'
'Matthias Wagner'

_publ_section_title
;
 Fourth Generation Scorpionates: Coordination Behavior of a New Class of
 Conformationally Flexible Mixed-Donor (Pyrazol-1-yl)borates
;
_journal_name_full 'Inorganic Chemistry'
_journal_page_first 3540
_journal_page_last 3552
_journal_paper_doi 10.1021/ic100104t
_journal_volume 49
_journal_year 2010
_chemical_absolute_configuration unk
_chemical_formula_sum 'C26 H30 B2 Li N7 O'
_chemical_formula_weight 485.13
_chemical_name_systematic ?
_space_group_IT_number 4
_symmetry_cell_setting monoclinic
_symmetry_space_group_name_Hall 'P 2yb'
_symmetry_space_group_name_H-M 'P 1 21 1'
_atom_sites_solution_hydrogens geom
_atom_sites_solution_primary direct
_atom_sites_solution_secondary difmap
_audit_creation_method SHELXL-97
_cell_angle_alpha 90.00
_cell_angle_beta 109.867(4)
_cell_angle_gamma 90.00
_cell_formula_units_Z 4
_cell_length_a 10.1477(6)
_cell_length_b 19.4929(12)
_cell_length_c 14.3962(8)
_cell_measurement_reflns_used 26157
_cell_measurement_temperature 173(2)
_cell_measurement_theta_max 25.8
_cell_measurement_theta_min 3.5
_cell_volume 2678.2(3)
_computing_cell_refinement 'X-Area (Stoe & Cie, 2001)'
_computing_data_collection 'X-Area (Stoe & Cie, 2001)'
_computing_data_reduction 'X-Area (Stoe & Cie, 2001)'
_computing_molecular_graphics 'XP in SHELXTL-Plus (Sheldrick, 1991)'
_computing_structure_refinement 'SHELXL-97 (Sheldrick, 1997)'
_computing_structure_solution 'SHELXS-97 (Sheldrick, 1990)'
_diffrn_ambient_temperature 173(2)
_diffrn_measured_fraction_theta_full 0.997
_diffrn_measured_fraction_theta_max 0.985
_diffrn_measurement_device_type 'STOE IPDS II two-circle-diffractometer'
_diffrn_measurement_method \w
_diffrn_radiation_monochromator graphite
_diffrn_radiation_source 'fine-focus sealed tube'
_diffrn_radiation_type MoK\a
_diffrn_radiation_wavelength 0.71073
_diffrn_reflns_av_R_equivalents 0.0721
_diffrn_reflns_av_sigmaI/netI 0.0371
_diffrn_reflns_limit_h_max 12
_diffrn_reflns_limit_h_min -12
_diffrn_reflns_limit_k_max 23
_diffrn_reflns_limit_k_min -23
_diffrn_reflns_limit_l_max 17
_diffrn_reflns_limit_l_min -17
_diffrn_reflns_number 36111
_diffrn_reflns_theta_full 25.00
_diffrn_reflns_theta_max 25.75
_diffrn_reflns_theta_min 3.48
_diffrn_standards_number 0
_exptl_absorpt_coefficient_mu 0.075
_exptl_absorpt_correction_type none
_exptl_crystal_colour colourless
_exptl_crystal_density_diffrn 1.203
_exptl_crystal_density_method 'not measured'
_exptl_crystal_description block
_exptl_crystal_F_000 1024
_exptl_crystal_size_max 0.30
_exptl_crystal_size_mid 0.30
_exptl_crystal_size_min 0.16
_refine_diff_density_max 0.338
_refine_diff_density_min -0.326
_refine_diff_density_rms 0.045
_refine_ls_extinction_method none
_refine_ls_goodness_of_fit_ref 1.026
_refine_ls_hydrogen_treatment constr
_refine_ls_matrix_type full
_refine_ls_number_parameters 667
_refine_ls_number_reflns 5210
_refine_ls_number_restraints 1
_refine_ls_restrained_S_all 1.026
_refine_ls_R_factor_all 0.0548
_refine_ls_R_factor_gt 0.0452
_refine_ls_shift/su_max 0.000
_refine_ls_shift/su_mean 0.000
_refine_ls_structure_factor_coef Fsqd
_refine_ls_weighting_details 'calc w=1/[\s^2^(Fo^2^)+(0.0755P)^2^+0.2255P] where P=(Fo^2^+2Fc^2^)/3'
_refine_ls_weighting_scheme calc
_refine_ls_wR_factor_gt 0.1093
_refine_ls_wR_factor_ref 0.1141
_reflns_number_gt 4506
_reflns_number_total 5210
_reflns_threshold_expression >2sigma(I)
_cod_data_source_file ic100104t_si_002_02.cif
_cod_data_source_block wa832
_cod_depositor_comments
;
The following automatic conversions were performed:

'_symmetry_cell_setting' value 'Monoclinic' changed to 'monoclinic'
according to the built-in table from CIF Core dictionary named
'cif_core.dic' version 2.4.1 from 2010-06-29.

Automatic conversion script
Id: cif_fix_values 1646 2011-03-28 12:23:43Z adriana 
;
_cod_database_code 4315242

loop_
_symmetry_equiv_pos_as_xyz
'x, y, z'
'-x, y+1/2, -z'

loop_
_atom_site_label
_atom_site_type_symbol
_atom_site_fract_x
_atom_site_fract_y
_atom_site_fract_z
_atom_site_U_iso_or_equiv
_atom_site_adp_type
_atom_site_occupancy
_atom_site_symmetry_multiplicity
_atom_site_calc_flag
_atom_site_refinement_flags
_atom_site_disorder_assembly
_atom_site_disorder_group
Li1 Li 0.8979(5) 0.5697(3) 0.5602(4) 0.0274(11) Uani 1 1 d . . .
N1 N 0.8923(2) 0.46238(13) 0.55464(17) 0.0224(5) Uani 1 1 d . . .
C1 C 0.9903(3) 0.45305(18) 0.6554(2) 0.0301(7) Uani 1 1 d . . .
H1A H 0.9456 0.4676 0.7027 0.045 Uiso 1 1 calc R . .
H1B H 1.0744 0.4808 0.6647 0.045 Uiso 1 1 calc R . .
H1C H 1.0166 0.4046 0.6662 0.045 Uiso 1 1 calc R . .
B1 B 0.7402(3) 0.44103(18) 0.5354(2) 0.0227(7) Uani 1 1 d . . .
B2 B 0.9457(3) 0.44226(18) 0.4712(2) 0.0244(7) Uani 1 1 d . . .
N11 N 0.6425(3) 0.50545(13) 0.53289(18) 0.0248(5) Uani 1 1 d . . .
N12 N 0.6920(3) 0.57109(13) 0.54168(19) 0.0284(6) Uani 1 1 d . . .
C13 C 0.5792(4) 0.61172(19) 0.5289(3) 0.0366(8) Uani 1 1 d . . .
H13 H 0.5825 0.6604 0.5313 0.044 Uiso 1 1 calc R . .
C14 C 0.4581(4) 0.5733(2) 0.5119(3) 0.0380(8) Uani 1 1 d . . .
H14 H 0.3657 0.5895 0.5006 0.046 Uiso 1 1 calc R . .
C15 C 0.5025(4) 0.5061(2) 0.5151(3) 0.0356(8) Uani 1 1 d . . .
H15 H 0.4444 0.4668 0.5063 0.043 Uiso 1 1 calc R . .
N21 N 0.9964(3) 0.50651(15) 0.4262(2) 0.0316(7) Uani 1 1 d . . .
N22 N 0.9854(3) 0.57208(13) 0.4554(2) 0.0275(6) Uani 1 1 d . . .
C23 C 1.0333(4) 0.61251(19) 0.3987(3) 0.0330(8) Uani 1 1 d . . .
H23 H 1.0393 0.6611 0.4043 0.040 Uiso 1 1 calc R . .
C24 C 1.0728(5) 0.5752(2) 0.3313(3) 0.0490(10) Uani 1 1 d . . .
H24 H 1.1095 0.5917 0.2830 0.059 Uiso 1 1 calc R . .
C25 C 1.0466(6) 0.5080(2) 0.3506(4) 0.0589(13) Uani 1 1 d . . .
H25 H 1.0617 0.4690 0.3160 0.071 Uiso 1 1 calc R . .
N31 N 0.6965(3) 0.41423(14) 0.42497(19) 0.0263(6) Uani 1 1 d . . .
N32 N 0.8047(3) 0.41604(13) 0.39076(19) 0.0280(6) Uani 1 1 d . . .
C33 C 0.7589(4) 0.39161(18) 0.2975(2) 0.0390(8) Uani 1 1 d . . .
H33 H 0.8136 0.3873 0.2557 0.047 Uiso 1 1 calc R . .
C34 C 0.6191(4) 0.3739(2) 0.2727(2) 0.0441(9) Uani 1 1 d . . .
H34 H 0.5600 0.3553 0.2118 0.053 Uiso 1 1 calc R . .
C35 C 0.5837(4) 0.38896(19) 0.3545(2) 0.0368(8) Uani 1 1 d . . .
H35 H 0.4939 0.3825 0.3600 0.044 Uiso 1 1 calc R . .
C41 C 0.7100(3) 0.38246(17) 0.6061(2) 0.0269(7) Uani 1 1 d . . .
C42 C 0.6985(4) 0.3996(2) 0.6974(2) 0.0381(8) Uani 1 1 d . . .
H42 H 0.7068 0.4462 0.7176 0.046 Uiso 1 1 calc R . .
C43 C 0.6750(4) 0.3496(3) 0.7596(3) 0.0528(11) Uani 1 1 d . . .
H43 H 0.6679 0.3627 0.8213 0.063 Uiso 1 1 calc R . .
C44 C 0.6619(4) 0.2814(2) 0.7323(3) 0.0552(12) Uani 1 1 d . . .
H44 H 0.6440 0.2477 0.7742 0.066 Uiso 1 1 calc R . .
C45 C 0.6751(4) 0.2627(2) 0.6436(4) 0.0497(11) Uani 1 1 d . . .
H45 H 0.6682 0.2158 0.6248 0.060 Uiso 1 1 calc R . .
C46 C 0.6987(3) 0.31241(18) 0.5813(3) 0.0369(8) Uani 1 1 d . . .
H46 H 0.7073 0.2985 0.5204 0.044 Uiso 1 1 calc R . .
C51 C 1.0653(3) 0.38328(16) 0.4941(2) 0.0276(7) Uani 1 1 d . . .
C52 C 1.2080(4) 0.39911(19) 0.5382(3) 0.0403(9) Uani 1 1 d . . .
H52 H 1.2347 0.4458 0.5509 0.048 Uiso 1 1 calc R . .
C53 C 1.3115(4) 0.3493(2) 0.5637(3) 0.0447(9) Uani 1 1 d . . .
H53 H 1.4070 0.3621 0.5933 0.054 Uiso 1 1 calc R . .
C54 C 1.2753(4) 0.2807(2) 0.5460(3) 0.0466(9) Uani 1 1 d . . .
H54 H 1.3459 0.2463 0.5637 0.056 Uiso 1 1 calc R . .
C55 C 1.1362(4) 0.2624(2) 0.5026(3) 0.0473(10) Uani 1 1 d . . .
H55 H 1.1109 0.2155 0.4903 0.057 Uiso 1 1 calc R . .
C56 C 1.0330(4) 0.31340(17) 0.4769(3) 0.0360(8) Uani 1 1 d . . .
H56 H 0.9377 0.3003 0.4468 0.043 Uiso 1 1 calc R . .
O61 O 1.0099(3) 0.62516(14) 0.66884(19) 0.0420(6) Uani 1 1 d . . .
C62 C 0.9605(6) 0.6568(3) 0.7407(4) 0.0710(15) Uani 1 1 d . . .
H62A H 0.9694 0.6249 0.7961 0.085 Uiso 1 1 calc R . .
H62B H 0.8610 0.6704 0.7105 0.085 Uiso 1 1 calc R . .
C63 C 1.0524(5) 0.7192(2) 0.7765(3) 0.0542(11) Uani 1 1 d . . .
H63A H 1.0198 0.7584 0.7307 0.065 Uiso 1 1 calc R . .
H63B H 1.0559 0.7331 0.8435 0.065 Uiso 1 1 calc R . .
C64 C 1.1920(5) 0.6930(2) 0.7770(4) 0.0614(13) Uani 1 1 d . . .
H64A H 1.2417 0.6683 0.8391 0.074 Uiso 1 1 calc R . .
H64B H 1.2518 0.7311 0.7690 0.074 Uiso 1 1 calc R . .
C65 C 1.1545(4) 0.6447(2) 0.6890(3) 0.0473(10) Uani 1 1 d . . .
H65A H 1.1656 0.6681 0.6310 0.057 Uiso 1 1 calc R . .
H65B H 1.2159 0.6038 0.7046 0.057 Uiso 1 1 calc R . .
Li1A Li 0.3596(5) 0.3715(3) -0.0023(4) 0.0288(11) Uani 1 1 d . . .
N1A N 0.3632(2) 0.47919(12) -0.00057(17) 0.0211(5) Uani 1 1 d . . .
C1A C 0.2646(3) 0.48875(18) -0.1022(2) 0.0301(7) Uani 1 1 d . . .
H1A1 H 0.3088 0.4733 -0.1494 0.045 Uiso 1 1 calc R . .
H1A2 H 0.2402 0.5374 -0.1135 0.045 Uiso 1 1 calc R . .
H1A3 H 0.1796 0.4619 -0.1113 0.045 Uiso 1 1 calc R . .
B1A B 0.3113(4) 0.50056(17) 0.0826(3) 0.0247(7) Uani 1 1 d . . .
B2A B 0.5155(3) 0.49894(17) 0.0182(2) 0.0218(7) Uani 1 1 d . . .
N11A N 0.2617(3) 0.43659(14) 0.1313(2) 0.0296(6) Uani 1 1 d . . .
N12A N 0.2753(3) 0.37073(13) 0.10528(19) 0.0278(6) Uani 1 1 d . . .
C13A C 0.2307(4) 0.33141(17) 0.1652(3) 0.0342(8) Uani 1 1 d . . .
H13A H 0.2258 0.2828 0.1622 0.041 Uiso 1 1 calc R . .
C14A C 0.1929(5) 0.3704(2) 0.2312(3) 0.0470(10) Uani 1 1 d . . .
H14A H 0.1598 0.3551 0.2820 0.056 Uiso 1 1 calc R . .
C15A C 0.2142(5) 0.4375(2) 0.2070(4) 0.0576(12) Uani 1 1 d . . .
H15A H 0.1977 0.4774 0.2391 0.069 Uiso 1 1 calc R . .
N21A N 0.6126(3) 0.43416(13) 0.02203(18) 0.0245(5) Uani 1 1 d . . .
N22A N 0.5634(3) 0.36841(13) 0.01801(19) 0.0277(6) Uani 1 1 d . . .
C23A C 0.6743(4) 0.32777(19) 0.0303(3) 0.0330(8) Uani 1 1 d . . .
H23A H 0.6707 0.2791 0.0303 0.040 Uiso 1 1 calc R . .
C24A C 0.7952(4) 0.36537(19) 0.0431(3) 0.0366(8) Uani 1 1 d . . .
H24A H 0.8872 0.3487 0.0537 0.044 Uiso 1 1 calc R . .
C25A C 0.7508(4) 0.43286(19) 0.0366(3) 0.0323(8) Uani 1 1 d . . .
H25A H 0.8085 0.4720 0.0417 0.039 Uiso 1 1 calc R . .
N31A N 0.4520(3) 0.52746(13) 0.16265(18) 0.0259(5) Uani 1 1 d . . .
N32A N 0.5603(3) 0.52684(13) 0.12802(18) 0.0243(5) Uani 1 1 d . . .
C33A C 0.6750(4) 0.55132(17) 0.1987(2) 0.0342(8) Uani 1 1 d . . .
H33A H 0.7652 0.5565 0.1934 0.041 Uiso 1 1 calc R . .
C34A C 0.6385(4) 0.56771(19) 0.2811(2) 0.0412(9) Uani 1 1 d . . .
H34A H 0.6977 0.5858 0.3423 0.049 Uiso 1 1 calc R . .
C35A C 0.4982(4) 0.55194(18) 0.2546(2) 0.0350(8) Uani 1 1 d . . .
H35A H 0.4428 0.5576 0.2956 0.042 Uiso 1 1 calc R . .
C41A C 0.1901(3) 0.55879(16) 0.0586(2) 0.0281(7) Uani 1 1 d . . .
C42A C 0.0475(4) 0.54155(19) 0.0157(3) 0.0415(10) Uani 1 1 d . . .
H42A H 0.0226 0.4945 0.0046 0.050 Uiso 1 1 calc R . .
C43A C -0.0589(4) 0.5909(2) -0.0111(3) 0.0465(10) Uani 1 1 d . . .
H43A H -0.1540 0.5773 -0.0407 0.056 Uiso 1 1 calc R . .
C44A C -0.0244(4) 0.65975(19) 0.0060(3) 0.0428(9) Uani 1 1 d . . .
H44A H -0.0960 0.6936 -0.0102 0.051 Uiso 1 1 calc R . .
C45A C 0.1149(4) 0.67872(17) 0.0470(3) 0.0383(8) Uani 1 1 d . . .
H45A H 0.1390 0.7258 0.0578 0.046 Uiso 1 1 calc R . .
C46A C 0.2200(3) 0.62898(16) 0.0724(3) 0.0313(7) Uani 1 1 d . . .
H46A H 0.3150 0.6432 0.0999 0.038 Uiso 1 1 calc R . .
C51A C 0.5448(3) 0.55609(16) -0.0548(2) 0.0245(7) Uani 1 1 d . . .
C52A C 0.5547(4) 0.53749(18) -0.1461(2) 0.0340(7) Uani 1 1 d . . .
H52A H 0.5499 0.4903 -0.1633 0.041 Uiso 1 1 calc R . .
C53A C 0.5710(4) 0.5854(2) -0.2123(3) 0.0435(9) Uani 1 1 d . . .
H53A H 0.5778 0.5708 -0.2735 0.052 Uiso 1 1 calc R . .
C54A C 0.5775(4) 0.6547(2) -0.1895(3) 0.0448(9) Uani 1 1 d . . .
H54A H 0.5868 0.6878 -0.2353 0.054 Uiso 1 1 calc R . .
C55A C 0.5702(4) 0.67530(18) -0.0988(3) 0.0389(8) Uani 1 1 d . . .
H55A H 0.5772 0.7226 -0.0817 0.047 Uiso 1 1 calc R . .
C56A C 0.5527(3) 0.62663(17) -0.0333(3) 0.0300(7) Uani 1 1 d . . .
H56A H 0.5458 0.6415 0.0277 0.036 Uiso 1 1 calc R . .
O61A O 0.2486(3) 0.31888(14) -0.11154(19) 0.0420(6) Uani 1 1 d . . .
C62A C 0.0990(4) 0.3093(2) -0.1423(3) 0.0395(8) Uani 1 1 d . . .
H62C H 0.0498 0.3529 -0.1674 0.047 Uiso 1 1 calc R . .
H62D H 0.0717 0.2935 -0.0861 0.047 Uiso 1 1 calc R . .
C63A C 0.0618(5) 0.2557(2) -0.2232(4) 0.0593(12) Uani 1 1 d . . .
H63C H 0.0046 0.2187 -0.2090 0.071 Uiso 1 1 calc R . .
H63D H 0.0088 0.2765 -0.2878 0.071 Uiso 1 1 calc R . .
C64A C 0.1944(6) 0.2294(4) -0.2232(5) 0.105(3) Uani 1 1 d . . .
H64C H 0.1903 0.2195 -0.2916 0.126 Uiso 1 1 calc R . .
H64D H 0.2180 0.1866 -0.1842 0.126 Uiso 1 1 calc R . .
C65A C 0.3015(5) 0.2829(3) -0.1785(3) 0.0602(13) Uani 1 1 d . . .
H65C H 0.3936 0.2619 -0.1427 0.072 Uiso 1 1 calc R . .
H65D H 0.3116 0.3143 -0.2297 0.072 Uiso 1 1 calc R . .

loop_
_atom_site_aniso_label
_atom_site_aniso_U_11
_atom_site_aniso_U_22
_atom_site_aniso_U_33
_atom_site_aniso_U_23
_atom_site_aniso_U_13
_atom_site_aniso_U_12
Li1 0.028(3) 0.026(3) 0.026(3) -0.004(2) 0.007(2) -0.004(2)
N1 0.0197(12) 0.0255(13) 0.0210(12) 0.0017(9) 0.0059(10) -0.0007(10)
C1 0.0225(15) 0.0389(19) 0.0242(15) 0.0018(13) 0.0017(12) -0.0009(13)
B1 0.0211(16) 0.0260(16) 0.0202(15) 0.0017(13) 0.0059(12) -0.0005(13)
B2 0.0251(17) 0.0238(16) 0.0243(16) 0.0033(13) 0.0086(13) 0.0032(13)
N11 0.0208(12) 0.0276(13) 0.0263(13) 0.0027(10) 0.0082(10) 0.0012(10)
N12 0.0286(13) 0.0245(13) 0.0318(13) 0.0002(11) 0.0100(11) 0.0017(11)
C13 0.043(2) 0.0320(17) 0.0392(19) 0.0032(14) 0.0199(16) 0.0111(15)
C14 0.0274(17) 0.047(2) 0.0410(19) 0.0084(17) 0.0138(15) 0.0108(15)
C15 0.0240(16) 0.0407(19) 0.0426(19) 0.0026(16) 0.0122(14) 0.0020(14)
N21 0.0387(16) 0.0258(14) 0.0403(16) 0.0078(12) 0.0264(14) 0.0066(13)
N22 0.0271(13) 0.0238(13) 0.0323(14) 0.0018(11) 0.0110(11) -0.0004(10)
C23 0.0320(17) 0.0297(17) 0.0367(18) 0.0104(14) 0.0111(15) 0.0001(14)
C24 0.064(3) 0.039(2) 0.066(3) 0.0195(19) 0.050(2) 0.0106(19)
C25 0.099(4) 0.0313(19) 0.083(3) 0.008(2) 0.078(3) 0.010(2)
N31 0.0228(13) 0.0303(15) 0.0219(12) 0.0014(10) 0.0026(11) 0.0012(11)
N32 0.0315(14) 0.0289(14) 0.0244(13) 0.0033(10) 0.0104(11) 0.0070(11)
C33 0.059(2) 0.0360(18) 0.0198(15) -0.0004(13) 0.0098(15) 0.0134(17)
C34 0.054(2) 0.041(2) 0.0227(16) -0.0052(14) -0.0053(15) 0.0090(17)
C35 0.0285(17) 0.0388(19) 0.0325(18) -0.0015(15) -0.0035(14) 0.0018(15)
C41 0.0163(13) 0.0326(17) 0.0294(15) 0.0061(13) 0.0046(12) -0.0009(12)
C42 0.0340(18) 0.047(2) 0.0303(17) 0.0079(15) 0.0078(14) -0.0032(15)
C43 0.044(2) 0.078(3) 0.037(2) 0.024(2) 0.0145(17) -0.007(2)
C44 0.037(2) 0.060(3) 0.061(3) 0.038(2) 0.0063(19) -0.0075(19)
C45 0.038(2) 0.033(2) 0.073(3) 0.0198(19) 0.013(2) 0.0009(16)
C46 0.0279(16) 0.0322(17) 0.048(2) 0.0073(15) 0.0089(14) 0.0003(14)
C51 0.0262(15) 0.0276(16) 0.0324(16) 0.0048(13) 0.0145(13) 0.0031(13)
C52 0.0251(17) 0.0296(18) 0.067(3) 0.0004(18) 0.0171(18) -0.0019(15)
C53 0.0237(17) 0.039(2) 0.070(3) 0.0052(18) 0.0138(17) 0.0025(15)
C54 0.041(2) 0.0330(19) 0.066(3) -0.0008(18) 0.0180(19) 0.0087(16)
C55 0.044(2) 0.0293(19) 0.059(3) -0.0058(17) 0.0050(19) 0.0035(16)
C56 0.0325(17) 0.0270(16) 0.0432(19) -0.0005(14) 0.0060(14) -0.0007(14)
O61 0.0392(14) 0.0465(15) 0.0394(13) -0.0169(12) 0.0121(11) -0.0116(12)
C62 0.073(3) 0.094(4) 0.057(3) -0.044(3) 0.036(2) -0.037(3)
C63 0.068(3) 0.044(2) 0.043(2) -0.0094(18) 0.009(2) 0.002(2)
C64 0.054(3) 0.047(2) 0.064(3) -0.017(2) -0.005(2) -0.0099(19)
C65 0.0310(18) 0.047(2) 0.056(2) -0.0089(18) 0.0042(17) -0.0085(16)
Li1A 0.025(2) 0.030(3) 0.032(3) -0.002(2) 0.010(2) -0.004(2)
N1A 0.0178(11) 0.0244(13) 0.0194(12) 0.0017(9) 0.0039(9) 0.0007(9)
C1A 0.0237(15) 0.0357(18) 0.0242(15) 0.0020(13) -0.0004(12) -0.0021(13)
B1A 0.0259(17) 0.0190(15) 0.0318(17) 0.0011(13) 0.0130(14) -0.0016(13)
B2A 0.0209(16) 0.0231(16) 0.0202(15) -0.0003(12) 0.0054(12) 0.0014(12)
N11A 0.0367(15) 0.0208(12) 0.0396(15) 0.0015(12) 0.0237(12) 0.0024(11)
N12A 0.0302(13) 0.0226(13) 0.0316(13) -0.0028(11) 0.0116(11) -0.0025(11)
C13A 0.0400(19) 0.0223(16) 0.046(2) 0.0039(14) 0.0211(16) -0.0047(13)
C14A 0.065(3) 0.036(2) 0.057(2) 0.0023(18) 0.044(2) -0.0087(18)
C15A 0.097(3) 0.0271(18) 0.081(3) -0.002(2) 0.073(3) 0.000(2)
N21A 0.0215(12) 0.0245(13) 0.0272(13) 0.0016(11) 0.0077(10) -0.0003(10)
N22A 0.0297(13) 0.0252(13) 0.0288(13) 0.0015(11) 0.0108(11) 0.0018(11)
C23A 0.0377(19) 0.0278(17) 0.0358(18) 0.0051(14) 0.0154(15) 0.0087(14)
C24A 0.0295(17) 0.041(2) 0.0406(19) 0.0066(16) 0.0136(15) 0.0159(15)
C25A 0.0241(16) 0.0326(18) 0.0405(19) 0.0056(16) 0.0114(14) 0.0019(15)
N31A 0.0304(14) 0.0262(13) 0.0200(11) 0.0014(10) 0.0071(10) 0.0034(10)
N32A 0.0237(13) 0.0245(13) 0.0227(12) 0.0004(10) 0.0051(10) 0.0007(10)
C33A 0.0295(17) 0.0314(17) 0.0312(16) 0.0000(14) -0.0035(14) -0.0022(14)
C34A 0.048(2) 0.0378(19) 0.0260(16) -0.0003(14) -0.0021(15) 0.0016(16)
C35A 0.049(2) 0.0356(18) 0.0201(14) 0.0018(13) 0.0113(14) 0.0074(15)
C41A 0.0273(16) 0.0205(15) 0.0402(18) 0.0021(13) 0.0165(14) 0.0002(12)
C42A 0.0296(19) 0.0233(17) 0.075(3) -0.0011(17) 0.0226(19) -0.0003(15)
C43A 0.0258(17) 0.039(2) 0.075(3) -0.0014(19) 0.0172(18) 0.0006(15)
C44A 0.0332(19) 0.0343(19) 0.060(2) 0.0043(17) 0.0143(17) 0.0162(15)
C45A 0.0364(19) 0.0210(16) 0.055(2) -0.0006(15) 0.0118(16) 0.0043(14)
C46A 0.0272(16) 0.0242(15) 0.0419(18) -0.0038(13) 0.0108(14) -0.0004(13)
C51A 0.0193(14) 0.0268(15) 0.0263(15) 0.0030(13) 0.0063(12) -0.0027(12)
C52A 0.0390(19) 0.0352(18) 0.0305(16) -0.0001(14) 0.0152(15) -0.0038(15)
C53A 0.051(2) 0.050(2) 0.0327(18) 0.0044(16) 0.0178(17) -0.0058(18)
C54A 0.046(2) 0.048(2) 0.043(2) 0.0193(17) 0.0176(17) -0.0029(17)
C55A 0.0367(19) 0.0249(16) 0.055(2) 0.0082(15) 0.0152(17) -0.0028(14)
C56A 0.0267(16) 0.0291(16) 0.0353(17) 0.0026(13) 0.0121(13) 0.0005(13)
O61A 0.0351(13) 0.0486(15) 0.0430(14) -0.0231(12) 0.0142(11) -0.0139(11)
C62A 0.0372(18) 0.0403(19) 0.0414(19) -0.0104(16) 0.0138(15) -0.0098(15)
C63A 0.054(3) 0.054(3) 0.063(3) -0.025(2) 0.012(2) -0.018(2)
C64A 0.053(3) 0.122(5) 0.129(5) -0.100(5) 0.016(3) -0.015(3)
C65A 0.048(2) 0.083(3) 0.053(2) -0.037(2) 0.021(2) -0.012(2)

loop_
_atom_type_symbol
_atom_type_description
_atom_type_scat_dispersion_real
_atom_type_scat_dispersion_imag
_atom_type_scat_source
C C 0.0033 0.0016 'International Tables Vol C Tables 4.2.6.8 and 6.1.1.4'
H H 0.0000 0.0000 'International Tables Vol C Tables 4.2.6.8 and 6.1.1.4'
B B 0.0013 0.0007 'International Tables Vol C Tables 4.2.6.8 and 6.1.1.4'
Li Li -0.0003 0.0001 'International Tables Vol C Tables 4.2.6.8 and 6.1.1.4'
N N 0.0061 0.0033 'International Tables Vol C Tables 4.2.6.8 and 6.1.1.4'
O O 0.0106 0.0060 'International Tables Vol C Tables 4.2.6.8 and 6.1.1.4'

loop_
_geom_angle_atom_site_label_1
_geom_angle_atom_site_label_2
_geom_angle_atom_site_label_3
_geom_angle
_geom_angle_site_symmetry_1
_geom_angle_site_symmetry_3
_geom_angle_publ_flag
O61 Li1 N22 108.1(3) . . ?
O61 Li1 N12 113.5(3) . . ?
N22 Li1 N12 127.5(3) . . ?
O61 Li1 N1 126.4(3) . . ?
N22 Li1 N1 90.4(2) . . ?
N12 Li1 N1 89.7(2) . . ?
C1 N1 B2 116.4(2) . . ?
C1 N1 B1 116.7(2) . . ?
B2 N1 B1 113.2(2) . . ?
C1 N1 Li1 94.9(2) . . ?
B2 N1 Li1 105.9(2) . . ?
B1 N1 Li1 106.9(2) . . ?
N1 C1 H1A 109.5 . . ?
N1 C1 H1B 109.5 . . ?
H1A C1 H1B 109.5 . . ?
N1 C1 H1C 109.5 . . ?
H1A C1 H1C 109.5 . . ?
H1B C1 H1C 109.5 . . ?
N1 B1 N31 101.1(2) . . ?
N1 B1 N11 111.8(2) . . ?
N31 B1 N11 106.1(2) . . ?
N1 B1 C41 118.1(2) . . ?
N31 B1 C41 110.4(2) . . ?
N11 B1 C41 108.6(2) . . ?
N1 B2 N21 111.8(3) . . ?
N1 B2 N32 100.5(2) . . ?
N21 B2 N32 107.2(2) . . ?
N1 B2 C51 117.6(3) . . ?
N21 B2 C51 108.8(3) . . ?
N32 B2 C51 110.3(3) . . ?
C15 N11 N12 109.7(3) . . ?
C15 N11 B1 128.1(3) . . ?
N12 N11 B1 122.1(2) . . ?
C13 N12 N11 105.6(3) . . ?
C13 N12 Li1 144.9(3) . . ?
N11 N12 Li1 109.4(2) . . ?
N12 C13 C14 111.4(3) . . ?
N12 C13 H13 124.3 . . ?
C14 C13 H13 124.3 . . ?
C15 C14 C13 104.3(3) . . ?
C15 C14 H14 127.9 . . ?
C13 C14 H14 127.9 . . ?
N11 C15 C14 109.0(3) . . ?
N11 C15 H15 125.5 . . ?
C14 C15 H15 125.5 . . ?
C25 N21 N22 108.8(3) . . ?
C25 N21 B2 127.9(3) . . ?
N22 N21 B2 123.1(3) . . ?
C23 N22 N21 106.2(3) . . ?
C23 N22 Li1 145.3(3) . . ?
N21 N22 Li1 108.4(2) . . ?
N22 C23 C24 111.8(3) . . ?
N22 C23 H23 124.1 . . ?
C24 C23 H23 124.1 . . ?
C23 C24 C25 103.7(3) . . ?
C23 C24 H24 128.1 . . ?
C25 C24 H24 128.1 . . ?
N21 C25 C24 109.5(4) . . ?
N21 C25 H25 125.3 . . ?
C24 C25 H25 125.3 . . ?
C35 N31 N32 109.0(3) . . ?
C35 N31 B1 139.1(3) . . ?
N32 N31 B1 111.9(2) . . ?
N31 N32 C33 107.9(3) . . ?
N31 N32 B2 112.7(2) . . ?
C33 N32 B2 139.3(3) . . ?
N32 C33 C34 108.7(3) . . ?
N32 C33 H33 125.6 . . ?
C34 C33 H33 125.6 . . ?
C35 C34 C33 105.6(3) . . ?
C35 C34 H34 127.2 . . ?
C33 C34 H34 127.2 . . ?
N31 C35 C34 108.8(3) . . ?
N31 C35 H35 125.6 . . ?
C34 C35 H35 125.6 . . ?
C42 C41 C46 116.4(3) . . ?
C42 C41 B1 121.0(3) . . ?
C46 C41 B1 122.6(3) . . ?
C43 C42 C41 121.5(4) . . ?
C43 C42 H42 119.3 . . ?
C41 C42 H42 119.3 . . ?
C44 C43 C42 120.7(4) . . ?
C44 C43 H43 119.6 . . ?
C42 C43 H43 119.6 . . ?
C45 C44 C43 119.2(4) . . ?
C45 C44 H44 120.4 . . ?
C43 C44 H44 120.4 . . ?
C44 C45 C46 120.3(4) . . ?
C44 C45 H45 119.8 . . ?
C46 C45 H45 119.8 . . ?
C45 C46 C41 121.9(4) . . ?
C45 C46 H46 119.1 . . ?
C41 C46 H46 119.1 . . ?
C56 C51 C52 115.9(3) . . ?
C56 C51 B2 122.6(3) . . ?
C52 C51 B2 121.4(3) . . ?
C53 C52 C51 122.6(3) . . ?
C53 C52 H52 118.7 . . ?
C51 C52 H52 118.7 . . ?
C52 C53 C54 119.9(3) . . ?
C52 C53 H53 120.1 . . ?
C54 C53 H53 120.1 . . ?
C55 C54 C53 119.9(3) . . ?
C55 C54 H54 120.1 . . ?
C53 C54 H54 120.1 . . ?
C54 C55 C56 119.6(4) . . ?
C54 C55 H55 120.2 . . ?
C56 C55 H55 120.2 . . ?
C55 C56 C51 122.3(3) . . ?
C55 C56 H56 118.9 . . ?
C51 C56 H56 118.9 . . ?
C62 O61 C65 108.8(3) . . ?
C62 O61 Li1 125.0(3) . . ?
C65 O61 Li1 126.1(3) . . ?
O61 C62 C63 105.4(4) . . ?
O61 C62 H62A 110.7 . . ?
C63 C62 H62A 110.7 . . ?
O61 C62 H62B 110.7 . . ?
C63 C62 H62B 110.7 . . ?
H62A C62 H62B 108.8 . . ?
C64 C63 C62 101.5(4) . . ?
C64 C63 H63A 111.5 . . ?
C62 C63 H63A 111.5 . . ?
C64 C63 H63B 111.5 . . ?
C62 C63 H63B 111.5 . . ?
H63A C63 H63B 109.3 . . ?
C63 C64 C65 103.8(3) . . ?
C63 C64 H64A 111.0 . . ?
C65 C64 H64A 111.0 . . ?
C63 C64 H64B 111.0 . . ?
C65 C64 H64B 111.0 . . ?
H64A C64 H64B 109.0 . . ?
O61 C65 C64 106.2(4) . . ?
O61 C65 H65A 110.5 . . ?
C64 C65 H65A 110.5 . . ?
O61 C65 H65B 110.5 . . ?
C64 C65 H65B 110.5 . . ?
H65A C65 H65B 108.7 . . ?
O61A Li1A N22A 113.6(3) . . ?
O61A Li1A N12A 110.3(3) . . ?
N22A Li1A N12A 125.5(3) . . ?
O61A Li1A N1A 123.7(3) . . ?
N22A Li1A N1A 90.9(2) . . ?
N12A Li1A N1A 90.5(2) . . ?
C1A N1A B1A 116.5(2) . . ?
C1A N1A B2A 116.6(2) . . ?
B1A N1A B2A 113.1(2) . . ?
C1A N1A Li1A 96.4(2) . . ?
B1A N1A Li1A 105.9(2) . . ?
B2A N1A Li1A 105.5(2) . . ?
N1A C1A H1A1 109.5 . . ?
N1A C1A H1A2 109.5 . . ?
H1A1 C1A H1A2 109.5 . . ?
N1A C1A H1A3 109.5 . . ?
H1A1 C1A H1A3 109.5 . . ?
H1A2 C1A H1A3 109.5 . . ?
N1A B1A N31A 101.3(2) . . ?
N1A B1A N11A 112.2(2) . . ?
N31A B1A N11A 106.2(2) . . ?
N1A B1A C41A 117.7(3) . . ?
N31A B1A C41A 110.7(2) . . ?
N11A B1A C41A 108.1(2) . . ?
N1A B2A N32A 101.2(2) . . ?
N1A B2A N21A 112.6(2) . . ?
N32A B2A N21A 105.9(2) . . ?
N1A B2A C51A 117.1(2) . . ?
N32A B2A C51A 110.9(2) . . ?
N21A B2A C51A 108.6(2) . . ?
C15A N11A N12A 109.6(3) . . ?
C15A N11A B1A 127.3(3) . . ?
N12A N11A B1A 122.8(3) . . ?
C13A N12A N11A 105.9(3) . . ?
C13A N12A Li1A 145.6(3) . . ?
N11A N12A Li1A 108.4(2) . . ?
N12A C13A C14A 111.3(3) . . ?
N12A C13A H13A 124.3 . . ?
C14A C13A H13A 124.3 . . ?
C13A C14A C15A 104.1(3) . . ?
C13A C14A H14A 127.9 . . ?
C15A C14A H14A 127.9 . . ?
N11A C15A C14A 108.9(3) . . ?
N11A C15A H15A 125.6 . . ?
C14A C15A H15A 125.6 . . ?
C25A N21A N22A 109.6(3) . . ?
C25A N21A B2A 128.4(3) . . ?
N22A N21A B2A 121.9(2) . . ?
C23A N22A N21A 105.7(3) . . ?
C23A N22A Li1A 145.4(3) . . ?
N21A N22A Li1A 108.9(2) . . ?
N22A C23A C24A 111.8(3) . . ?
N22A C23A H23A 124.1 . . ?
C24A C23A H23A 124.1 . . ?
C25A C24A C23A 103.9(3) . . ?
C25A C24A H24A 128.1 . . ?
C23A C24A H24A 128.1 . . ?
N21A C25A C24A 109.1(3) . . ?
N21A C25A H25A 125.4 . . ?
C24A C25A H25A 125.4 . . ?
C35A N31A N32A 108.3(3) . . ?
C35A N31A B1A 139.9(3) . . ?
N32A N31A B1A 111.8(2) . . ?
C33A N32A N31A 108.7(3) . . ?
C33A N32A B2A 139.2(3) . . ?
N31A N32A B2A 112.2(2) . . ?
N32A C33A C34A 108.2(3) . . ?
N32A C33A H33A 125.9 . . ?
C34A C33A H33A 125.9 . . ?
C35A C34A C33A 105.2(3) . . ?
C35A C34A H34A 127.4 . . ?
C33A C34A H34A 127.4 . . ?
N31A C35A C34A 109.7(3) . . ?
N31A C35A H35A 125.2 . . ?
C34A C35A H35A 125.2 . . ?
C46A C41A C42A 115.9(3) . . ?
C46A C41A B1A 122.7(3) . . ?
C42A C41A B1A 121.2(3) . . ?
C43A C42A C41A 122.6(3) . . ?
C43A C42A H42A 118.7 . . ?
C41A C42A H42A 118.7 . . ?
C44A C43A C42A 119.4(3) . . ?
C44A C43A H43A 120.3 . . ?
C42A C43A H43A 120.3 . . ?
C45A C44A C43A 119.5(3) . . ?
C45A C44A H44A 120.2 . . ?
C43A C44A H44A 120.2 . . ?
C44A C45A C46A 120.4(3) . . ?
C44A C45A H45A 119.8 . . ?
C46A C45A H45A 119.8 . . ?
C45A C46A C41A 122.1(3) . . ?
C45A C46A H46A 118.9 . . ?
C41A C46A H46A 118.9 . . ?
C52A C51A C56A 116.3(3) . . ?
C52A C51A B2A 121.1(3) . . ?
C56A C51A B2A 122.4(3) . . ?
C53A C52A C51A 122.4(3) . . ?
C53A C52A H52A 118.8 . . ?
C51A C52A H52A 118.8 . . ?
C52A C53A C54A 120.1(4) . . ?
C52A C53A H53A 120.0 . . ?
C54A C53A H53A 120.0 . . ?
C53A C54A C55A 119.4(3) . . ?
C53A C54A H54A 120.3 . . ?
C55A C54A H54A 120.3 . . ?
C54A C55A C56A 119.9(3) . . ?
C54A C55A H55A 120.0 . . ?
C56A C55A H55A 120.0 . . ?
C55A C56A C51A 121.9(3) . . ?
C55A C56A H56A 119.1 . . ?
C51A C56A H56A 119.1 . . ?
C65A O61A C62A 109.0(3) . . ?
C65A O61A Li1A 124.7(3) . . ?
C62A O61A Li1A 126.3(3) . . ?
O61A C62A C63A 106.7(3) . . ?
O61A C62A H62C 110.4 . . ?
C63A C62A H62C 110.4 . . ?
O61A C62A H62D 110.4 . . ?
C63A C62A H62D 110.4 . . ?
H62C C62A H62D 108.6 . . ?
C64A C63A C62A 104.9(3) . . ?
C64A C63A H63C 110.8 . . ?
C62A C63A H63C 110.8 . . ?
C64A C63A H63D 110.8 . . ?
C62A C63A H63D 110.8 . . ?
H63C C63A H63D 108.8 . . ?
C63A C64A C65A 107.2(4) . . ?
C63A C64A H64C 110.3 . . ?
C65A C64A H64C 110.3 . . ?
C63A C64A H64D 110.3 . . ?
C65A C64A H64D 110.3 . . ?
H64C C64A H64D 108.5 . . ?
O61A C65A C64A 104.4(4) . . ?
O61A C65A H65C 110.9 . . ?
C64A C65A H65C 110.9 . . ?
O61A C65A H65D 110.9 . . ?
C64A C65A H65D 110.9 . . ?
H65C C65A H65D 108.9 . . ?

loop_
_geom_bond_atom_site_label_1
_geom_bond_atom_site_label_2
_geom_bond_distance
_geom_bond_site_symmetry_2
_geom_bond_publ_flag
Li1 O61 1.923(5) . ?
Li1 N22 1.993(6) . ?
Li1 N12 2.015(6) . ?
Li1 N1 2.093(6) . ?
N1 C1 1.465(4) . ?
N1 B2 1.528(4) . ?
N1 B1 1.530(4) . ?
C1 H1A 0.9800 . ?
C1 H1B 0.9800 . ?
C1 H1C 0.9800 . ?
B1 N31 1.587(4) . ?
B1 N11 1.593(4) . ?
B1 C41 1.627(4) . ?
B2 N21 1.574(4) . ?
B2 N32 1.589(4) . ?
B2 C51 1.622(4) . ?
N11 C15 1.355(4) . ?
N11 N12 1.365(4) . ?
N12 C13 1.351(4) . ?
C13 C14 1.388(5) . ?
C13 H13 0.9500 . ?
C14 C15 1.380(5) . ?
C14 H14 0.9500 . ?
C15 H15 0.9500 . ?
N21 C25 1.350(5) . ?
N21 N22 1.362(4) . ?
N22 C23 1.340(4) . ?
C23 C24 1.377(6) . ?
C23 H23 0.9500 . ?
C24 C25 1.383(6) . ?
C24 H24 0.9500 . ?
C25 H25 0.9500 . ?
N31 C35 1.339(4) . ?
N31 N32 1.348(4) . ?
N32 C33 1.350(4) . ?
C33 C34 1.383(6) . ?
C33 H33 0.9500 . ?
C34 C35 1.374(5) . ?
C34 H34 0.9500 . ?
C35 H35 0.9500 . ?
C41 C42 1.399(5) . ?
C41 C46 1.406(5) . ?
C42 C43 1.397(5) . ?
C42 H42 0.9500 . ?
C43 C44 1.380(7) . ?
C43 H43 0.9500 . ?
C44 C45 1.378(7) . ?
C44 H44 0.9500 . ?
C45 C46 1.395(5) . ?
C45 H45 0.9500 . ?
C46 H46 0.9500 . ?
C51 C56 1.403(5) . ?
C51 C52 1.404(5) . ?
C52 C53 1.385(5) . ?
C52 H52 0.9500 . ?
C53 C54 1.387(5) . ?
C53 H53 0.9500 . ?
C54 C55 1.382(6) . ?
C54 H54 0.9500 . ?
C55 C56 1.400(5) . ?
C55 H55 0.9500 . ?
C56 H56 0.9500 . ?
O61 C62 1.433(5) . ?
O61 C65 1.448(5) . ?
C62 C63 1.513(6) . ?
C62 H62A 0.9900 . ?
C62 H62B 0.9900 . ?
C63 C64 1.504(7) . ?
C63 H63A 0.9900 . ?
C63 H63B 0.9900 . ?
C64 C65 1.520(6) . ?
C64 H64A 0.9900 . ?
C64 H64B 0.9900 . ?
C65 H65A 0.9900 . ?
C65 H65B 0.9900 . ?
Li1A O61A 1.895(6) . ?
Li1A N22A 1.988(6) . ?
Li1A N12A 2.008(6) . ?
Li1A N1A 2.099(6) . ?
N1A C1A 1.477(4) . ?
N1A B1A 1.520(4) . ?
N1A B2A 1.525(4) . ?
C1A H1A1 0.9800 . ?
C1A H1A2 0.9800 . ?
C1A H1A3 0.9800 . ?
B1A N31A 1.588(4) . ?
B1A N11A 1.594(4) . ?
B1A C41A 1.623(5) . ?
B2A N32A 1.585(4) . ?
B2A N21A 1.592(4) . ?
B2A C51A 1.627(5) . ?
N11A C15A 1.333(5) . ?
N11A N12A 1.357(4) . ?
N12A C13A 1.343(4) . ?
C13A C14A 1.369(5) . ?
C13A H13A 0.9500 . ?
C14A C15A 1.388(5) . ?
C14A H14A 0.9500 . ?
C15A H15A 0.9500 . ?
N21A C25A 1.345(4) . ?
N21A N22A 1.370(4) . ?
N22A C23A 1.338(4) . ?
C23A C24A 1.387(5) . ?
C23A H23A 0.9500 . ?
C24A C25A 1.384(5) . ?
C24A H24A 0.9500 . ?
C25A H25A 0.9500 . ?
N31A C35A 1.333(4) . ?
N31A N32A 1.352(4) . ?
N32A C33A 1.347(4) . ?
C33A C34A 1.394(5) . ?
C33A H33A 0.9500 . ?
C34A C35A 1.378(5) . ?
C34A H34A 0.9500 . ?
C35A H35A 0.9500 . ?
C41A C46A 1.401(5) . ?
C41A C42A 1.407(5) . ?
C42A C43A 1.399(5) . ?
C42A H42A 0.9500 . ?
C43A C44A 1.388(5) . ?
C43A H43A 0.9500 . ?
C44A C45A 1.384(5) . ?
C44A H44A 0.9500 . ?
C45A C46A 1.395(5) . ?
C45A H45A 0.9500 . ?
C46A H46A 0.9500 . ?
C51A C52A 1.399(5) . ?
C51A C56A 1.406(5) . ?
C52A C53A 1.384(5) . ?
C52A H52A 0.9500 . ?
C53A C54A 1.386(6) . ?
C53A H53A 0.9500 . ?
C54A C55A 1.391(6) . ?
C54A H54A 0.9500 . ?
C55A C56A 1.391(5) . ?
C55A H55A 0.9500 . ?
C56A H56A 0.9500 . ?
O61A C65A 1.435(5) . ?
O61A C62A 1.441(4) . ?
C62A C63A 1.513(5) . ?
C62A H62C 0.9900 . ?
C62A H62D 0.9900 . ?
C63A C64A 1.440(7) . ?
C63A H63C 0.9900 . ?
C63A H63D 0.9900 . ?
C64A C65A 1.486(7) . ?
C64A H64C 0.9900 . ?
C64A H64D 0.9900 . ?
C65A H65C 0.9900 . ?
C65A H65D 0.9900 . ?

loop_
_geom_torsion_atom_site_label_1
_geom_torsion_atom_site_label_2
_geom_torsion_atom_site_label_3
_geom_torsion_atom_site_label_4
_geom_torsion
_geom_torsion_site_symmetry_1
_geom_torsion_site_symmetry_2
_geom_torsion_site_symmetry_3
_geom_torsion_site_symmetry_4
_geom_torsion_publ_flag
O61 Li1 N1 C1 2.2(4) . . . . ?
N22 Li1 N1 C1 115.2(2) . . . . ?
N12 Li1 N1 C1 -117.3(2) . . . . ?
O61 Li1 N1 B2 -117.0(3) . . . . ?
N22 Li1 N1 B2 -4.0(3) . . . . ?
N12 Li1 N1 B2 123.5(2) . . . . ?
O61 Li1 N1 B1 122.0(3) . . . . ?
N22 Li1 N1 B1 -125.0(2) . . . . ?
N12 Li1 N1 B1 2.5(3) . . . . ?
C1 N1 B1 N31 -146.3(3) . . . . ?
B2 N1 B1 N31 -7.2(3) . . . . ?
Li1 N1 B1 N31 109.0(2) . . . . ?
C1 N1 B1 N11 101.2(3) . . . . ?
B2 N1 B1 N11 -119.7(3) . . . . ?
Li1 N1 B1 N11 -3.5(3) . . . . ?
C1 N1 B1 C41 -25.9(4) . . . . ?
B2 N1 B1 C41 113.2(3) . . . . ?
Li1 N1 B1 C41 -130.5(3) . . . . ?
C1 N1 B2 N21 -99.3(3) . . . . ?
B1 N1 B2 N21 121.5(3) . . . . ?
Li1 N1 B2 N21 4.6(3) . . . . ?
C1 N1 B2 N32 147.2(3) . . . . ?
B1 N1 B2 N32 8.0(3) . . . . ?
Li1 N1 B2 N32 -108.8(2) . . . . ?
C1 N1 B2 C51 27.6(4) . . . . ?
B1 N1 B2 C51 -111.6(3) . . . . ?
Li1 N1 B2 C51 131.5(3) . . . . ?
N1 B1 N11 C15 178.0(3) . . . . ?
N31 B1 N11 C15 68.7(4) . . . . ?
C41 B1 N11 C15 -50.0(4) . . . . ?
N1 B1 N11 N12 3.4(4) . . . . ?
N31 B1 N11 N12 -105.9(3) . . . . ?
C41 B1 N11 N12 135.4(3) . . . . ?
C15 N11 N12 C13 0.0(3) . . . . ?
B1 N11 N12 C13 175.5(3) . . . . ?
C15 N11 N12 Li1 -176.7(3) . . . . ?
B1 N11 N12 Li1 -1.2(3) . . . . ?
O61 Li1 N12 C13 54.5(6) . . . . ?
N22 Li1 N12 C13 -85.0(6) . . . . ?
N1 Li1 N12 C13 -175.3(4) . . . . ?
O61 Li1 N12 N11 -131.0(3) . . . . ?
N22 Li1 N12 N11 89.6(4) . . . . ?
N1 Li1 N12 N11 -0.8(3) . . . . ?
N11 N12 C13 C14 -0.1(4) . . . . ?
Li1 N12 C13 C14 174.5(4) . . . . ?
N12 C13 C14 C15 0.2(4) . . . . ?
N12 N11 C15 C14 0.1(4) . . . . ?
B1 N11 C15 C14 -175.1(3) . . . . ?
C13 C14 C15 N11 -0.1(4) . . . . ?
N1 B2 N21 C25 -178.4(4) . . . . ?
N32 B2 N21 C25 -69.2(5) . . . . ?
C51 B2 N21 C25 50.0(5) . . . . ?
N1 B2 N21 N22 -3.5(4) . . . . ?
N32 B2 N21 N22 105.8(3) . . . . ?
C51 B2 N21 N22 -135.0(3) . . . . ?
C25 N21 N22 C23 -1.8(4) . . . . ?
B2 N21 N22 C23 -177.6(3) . . . . ?
C25 N21 N22 Li1 175.8(3) . . . . ?
B2 N21 N22 Li1 0.0(4) . . . . ?
O61 Li1 N22 C23 -52.9(6) . . . . ?
N12 Li1 N22 C23 88.3(6) . . . . ?
N1 Li1 N22 C23 178.3(4) . . . . ?
O61 Li1 N22 N21 131.1(3) . . . . ?
N12 Li1 N22 N21 -87.7(4) . . . . ?
N1 Li1 N22 N21 2.3(3) . . . . ?
N21 N22 C23 C24 1.3(4) . . . . ?
Li1 N22 C23 C24 -174.7(4) . . . . ?
N22 C23 C24 C25 -0.3(5) . . . . ?
N22 N21 C25 C24 1.6(5) . . . . ?
B2 N21 C25 C24 177.2(4) . . . . ?
C23 C24 C25 N21 -0.8(5) . . . . ?
N1 B1 N31 C35 -178.1(4) . . . . ?
N11 B1 N31 C35 -61.3(5) . . . . ?
C41 B1 N31 C35 56.2(5) . . . . ?
N1 B1 N31 N32 3.2(3) . . . . ?
N11 B1 N31 N32 120.0(3) . . . . ?
C41 B1 N31 N32 -122.5(3) . . . . ?
C35 N31 N32 C33 0.0(3) . . . . ?
B1 N31 N32 C33 179.2(3) . . . . ?
C35 N31 N32 B2 -177.4(3) . . . . ?
B1 N31 N32 B2 1.7(3) . . . . ?
N1 B2 N32 N31 -5.8(3) . . . . ?
N21 B2 N32 N31 -122.8(3) . . . . ?
C51 B2 N32 N31 119.0(3) . . . . ?
N1 B2 N32 C33 177.9(4) . . . . ?
N21 B2 N32 C33 60.9(5) . . . . ?
C51 B2 N32 C33 -57.3(5) . . . . ?
N31 N32 C33 C34 -0.2(4) . . . . ?
B2 N32 C33 C34 176.3(3) . . . . ?
N32 C33 C34 C35 0.2(4) . . . . ?
N32 N31 C35 C34 0.1(4) . . . . ?
B1 N31 C35 C34 -178.7(4) . . . . ?
C33 C34 C35 N31 -0.2(4) . . . . ?
N1 B1 C41 C42 84.2(4) . . . . ?
N31 B1 C41 C42 -160.3(3) . . . . ?
N11 B1 C41 C42 -44.4(4) . . . . ?
N1 B1 C41 C46 -93.6(4) . . . . ?
N31 B1 C41 C46 21.9(4) . . . . ?
N11 B1 C41 C46 137.8(3) . . . . ?
C46 C41 C42 C43 -0.9(5) . . . . ?
B1 C41 C42 C43 -178.8(3) . . . . ?
C41 C42 C43 C44 -0.2(6) . . . . ?
C42 C43 C44 C45 1.3(6) . . . . ?
C43 C44 C45 C46 -1.3(6) . . . . ?
C44 C45 C46 C41 0.1(6) . . . . ?
C42 C41 C46 C45 1.0(5) . . . . ?
B1 C41 C46 C45 178.9(3) . . . . ?
N1 B2 C51 C56 91.1(4) . . . . ?
N21 B2 C51 C56 -140.5(3) . . . . ?
N32 B2 C51 C56 -23.3(4) . . . . ?
N1 B2 C51 C52 -85.0(4) . . . . ?
N21 B2 C51 C52 43.3(4) . . . . ?
N32 B2 C51 C52 160.6(3) . . . . ?
C56 C51 C52 C53 -0.2(6) . . . . ?
B2 C51 C52 C53 176.2(4) . . . . ?
C51 C52 C53 C54 -0.1(7) . . . . ?
C52 C53 C54 C55 0.3(7) . . . . ?
C53 C54 C55 C56 -0.1(7) . . . . ?
C54 C55 C56 C51 -0.3(6) . . . . ?
C52 C51 C56 C55 0.4(6) . . . . ?
B2 C51 C56 C55 -175.9(4) . . . . ?
N22 Li1 O61 C62 156.3(4) . . . . ?
N12 Li1 O61 C62 9.2(5) . . . . ?
N1 Li1 O61 C62 -99.2(5) . . . . ?
N22 Li1 O61 C65 -20.4(5) . . . . ?
N12 Li1 O61 C65 -167.6(3) . . . . ?
N1 Li1 O61 C65 84.1(5) . . . . ?
C65 O61 C62 C63 24.4(5) . . . . ?
Li1 O61 C62 C63 -152.8(4) . . . . ?
O61 C62 C63 C64 -36.9(5) . . . . ?
C62 C63 C64 C65 34.9(5) . . . . ?
C62 O61 C65 C64 -1.8(5) . . . . ?
Li1 O61 C65 C64 175.4(3) . . . . ?
C63 C64 C65 O61 -21.4(5) . . . . ?
O61A Li1A N1A C1A -1.4(4) . . . . ?
N22A Li1A N1A C1A 118.1(2) . . . . ?
N12A Li1A N1A C1A -116.4(2) . . . . ?
O61A Li1A N1A B1A 118.5(3) . . . . ?
N22A Li1A N1A B1A -122.0(2) . . . . ?
N12A Li1A N1A B1A 3.6(3) . . . . ?
O61A Li1A N1A B2A -121.3(3) . . . . ?
N22A Li1A N1A B2A -1.8(3) . . . . ?
N12A Li1A N1A B2A 123.7(2) . . . . ?
C1A N1A B1A N31A -146.2(2) . . . . ?
B2A N1A B1A N31A -7.0(3) . . . . ?
Li1A N1A B1A N31A 108.1(2) . . . . ?
C1A N1A B1A N11A 101.0(3) . . . . ?
B2A N1A B1A N11A -119.8(3) . . . . ?
Li1A N1A B1A N11A -4.8(3) . . . . ?
C1A N1A B1A C41A -25.4(4) . . . . ?
B2A N1A B1A C41A 113.8(3) . . . . ?
Li1A N1A B1A C41A -131.2(3) . . . . ?
C1A N1A B2A N32A 145.9(2) . . . . ?
B1A N1A B2A N32A 6.7(3) . . . . ?
Li1A N1A B2A N32A -108.6(2) . . . . ?
C1A N1A B2A N21A -101.5(3) . . . . ?
B1A N1A B2A N21A 119.3(3) . . . . ?
Li1A N1A B2A N21A 4.0(3) . . . . ?
C1A N1A B2A C51A 25.3(4) . . . . ?
B1A N1A B2A C51A -113.8(3) . . . . ?
Li1A N1A B2A C51A 130.9(3) . . . . ?
N1A B1A N11A C15A 178.2(4) . . . . ?
N31A B1A N11A C15A 68.4(5) . . . . ?
C41A B1A N11A C15A -50.4(5) . . . . ?
N1A B1A N11A N12A 4.7(4) . . . . ?
N31A B1A N11A N12A -105.1(3) . . . . ?
C41A B1A N11A N12A 136.1(3) . . . . ?
C15A N11A N12A C13A 1.9(4) . . . . ?
B1A N11A N12A C13A 176.4(3) . . . . ?
C15A N11A N12A Li1A -176.1(3) . . . . ?
B1A N11A N12A Li1A -1.5(4) . . . . ?
O61A Li1A N12A C13A 55.8(6) . . . . ?
N22A Li1A N12A C13A -86.3(6) . . . . ?
N1A Li1A N12A C13A -177.7(4) . . . . ?
O61A Li1A N12A N11A -127.7(3) . . . . ?
N22A Li1A N12A N11A 90.3(4) . . . . ?
N1A Li1A N12A N11A -1.2(3) . . . . ?
N11A N12A C13A C14A -2.0(4) . . . . ?
Li1A N12A C13A C14A 174.6(4) . . . . ?
N12A C13A C14A C15A 1.3(5) . . . . ?
N12A N11A C15A C14A -1.1(5) . . . . ?
B1A N11A C15A C14A -175.4(3) . . . . ?
C13A C14A C15A N11A -0.1(5) . . . . ?
N1A B2A N21A C25A 179.7(3) . . . . ?
N32A B2A N21A C25A -70.7(4) . . . . ?
C51A B2A N21A C25A 48.4(4) . . . . ?
N1A B2A N21A N22A -5.8(4) . . . . ?
N32A B2A N21A N22A 103.8(3) . . . . ?
C51A B2A N21A N22A -137.1(3) . . . . ?
C25A N21A N22A C23A -0.1(3) . . . . ?
B2A N21A N22A C23A -175.5(3) . . . . ?
C25A N21A N22A Li1A 179.5(3) . . . . ?
B2A N21A N22A Li1A 4.0(3) . . . . ?
O61A Li1A N22A C23A -54.1(6) . . . . ?
N12A Li1A N22A C23A 86.9(6) . . . . ?
N1A Li1A N22A C23A 178.1(4) . . . . ?
O61A Li1A N22A N21A 126.7(3) . . . . ?
N12A Li1A N22A N21A -92.4(4) . . . . ?
N1A Li1A N22A N21A -1.1(3) . . . . ?
N21A N22A C23A C24A 0.5(4) . . . . ?
Li1A N22A C23A C24A -178.8(4) . . . . ?
N22A C23A C24A C25A -0.7(4) . . . . ?
N22A N21A C25A C24A -0.3(4) . . . . ?
B2A N21A C25A C24A 174.7(3) . . . . ?
C23A C24A C25A N21A 0.6(4) . . . . ?
N1A B1A N31A C35A -176.9(4) . . . . ?
N11A B1A N31A C35A -59.6(5) . . . . ?
C41A B1A N31A C35A 57.5(5) . . . . ?
N1A B1A N31A N32A 4.4(3) . . . . ?
N11A B1A N31A N32A 121.8(2) . . . . ?
C41A B1A N31A N32A -121.1(3) . . . . ?
C35A N31A N32A C33A -0.2(3) . . . . ?
B1A N31A N32A C33A 178.9(3) . . . . ?
C35A N31A N32A B2A -179.6(2) . . . . ?
B1A N31A N32A B2A -0.5(3) . . . . ?
N1A B2A N32A C33A 177.2(3) . . . . ?
N21A B2A N32A C33A 59.6(5) . . . . ?
C51A B2A N32A C33A -57.9(5) . . . . ?
N1A B2A N32A N31A -3.7(3) . . . . ?
N21A B2A N32A N31A -121.3(2) . . . . ?
C51A B2A N32A N31A 121.2(3) . . . . ?
N31A N32A C33A C34A 0.3(4) . . . . ?
B2A N32A C33A C34A 179.4(3) . . . . ?
N32A C33A C34A C35A -0.3(4) . . . . ?
N32A N31A C35A C34A 0.0(4) . . . . ?
B1A N31A C35A C34A -178.7(3) . . . . ?
C33A C34A C35A N31A 0.2(4) . . . . ?
N1A B1A C41A C46A -90.9(4) . . . . ?
N31A B1A C41A C46A 24.9(4) . . . . ?
N11A B1A C41A C46A 140.8(3) . . . . ?
N1A B1A C41A C42A 84.5(4) . . . . ?
N31A B1A C41A C42A -159.7(3) . . . . ?
N11A B1A C41A C42A -43.8(4) . . . . ?
C46A C41A C42A C43A -0.5(6) . . . . ?
B1A C41A C42A C43A -176.2(4) . . . . ?
C41A C42A C43A C44A -0.9(7) . . . . ?
C42A C43A C44A C45A 1.7(7) . . . . ?
C43A C44A C45A C46A -1.0(6) . . . . ?
C44A C45A C46A C41A -0.4(6) . . . . ?
C42A C41A C46A C45A 1.2(5) . . . . ?
B1A C41A C46A C45A 176.8(3) . . . . ?
N1A B2A C51A C52A -84.3(4) . . . . ?
N32A B2A C51A C52A 160.4(3) . . . . ?
N21A B2A C51A C52A 44.5(4) . . . . ?
N1A B2A C51A C56A 91.5(3) . . . . ?
N32A B2A C51A C56A -23.8(4) . . . . ?
N21A B2A C51A C56A -139.7(3) . . . . ?
C56A C51A C52A C53A -0.1(5) . . . . ?
B2A C51A C52A C53A 176.0(3) . . . . ?
C51A C52A C53A C54A -0.3(6) . . . . ?
C52A C53A C54A C55A 1.3(6) . . . . ?
C53A C54A C55A C56A -1.8(6) . . . . ?
C54A C55A C56A C51A 1.4(5) . . . . ?
C52A C51A C56A C55A -0.4(5) . . . . ?
B2A C51A C56A C55A -176.4(3) . . . . ?
N22A Li1A O61A C65A -3.7(5) . . . . ?
N12A Li1A O61A C65A -150.5(4) . . . . ?
N1A Li1A O61A C65A 104.6(5) . . . . ?
N22A Li1A O61A C62A 177.6(3) . . . . ?
N12A Li1A O61A C62A 30.7(5) . . . . ?
N1A Li1A O61A C62A -74.2(5) . . . . ?
C65A O61A C62A C63A 8.9(5) . . . . ?
Li1A O61A C62A C63A -172.1(4) . . . . ?
O61A C62A C63A C64A 9.1(6) . . . . ?
C62A C63A C64A C65A -23.2(7) . . . . ?
C62A O61A C65A C64A -22.9(6) . . . . ?
Li1A O61A C65A C64A 158.2(5) . . . . ?
C63A C64A C65A O61A 28.9(7) . . . . ?
